data_1561009
loop_
_publ_author_name
'Ma, Nattapol'
'Kosasang, Soracha'
'Yoshida, Atsushi'
'Horike, Satoshi'

_publ_section_title
;
 Proton-conductive coordination polymer glass for solid-state anhydrous
 proton batteries
;
_journal_issue 16
_journal_name_full 'Chemical Science'
_journal_page_first 5818
_journal_page_last 5824
_journal_paper_doi 10.1039/D1SC00392E
_journal_volume 12
_journal_year 2021
_chemical_formula_moiety 'O27 P6 Zn3, C6 N3'
_chemical_formula_sum 'C6 N3 O27 P6 Zn3'
_chemical_formula_weight 928.02
_space_group_crystal_system triclinic
_space_group_IT_number 2
_space_group_name_Hall '-P 1'
_space_group_name_H-M_alt 'P -1'
_atom_sites_solution_primary dual
_audit_creation_date 2020-08-26
_audit_creation_method
;
Olex2 1.2
(compiled 2018.05.29 svn.r3508 for OlexSys, GUI svn.r5506)
;
_audit_update_record
;
2020-11-17 deposited with the CCDC.	2021-03-12 downloaded from the CCDC.
;
_cell_angle_alpha 115.507(3)
_cell_angle_beta 99.363(2)
_cell_angle_gamma 99.595(2)
_cell_formula_units_Z 2
_cell_length_a 7.47650(10)
_cell_length_b 14.1513(3)
_cell_length_c 15.0795(4)
_cell_measurement_reflns_used 20877
_cell_measurement_temperature 100
_cell_measurement_theta_max 31.8680
_cell_measurement_theta_min 2.6940
_cell_volume 1369.63(7)
_computing_cell_refinement 'CrysAlisPro 1.171.39.43c (Rigaku OD, 2018)'
_computing_data_collection 'CrysAlisPro 1.171.39.43c (Rigaku OD, 2018)'
_computing_data_reduction 'CrysAlisPro 1.171.39.43c (Rigaku OD, 2018)'
_computing_molecular_graphics 'Olex2 (Dolomanov et al., 2009)'
_computing_publication_material 'Olex2 (Dolomanov et al., 2009)'
_computing_structure_refinement 'ShelXL (Sheldrick, 2015)'
_computing_structure_solution 'ShelXT (Sheldrick, 2015)'
_diffrn_ambient_temperature 100
_diffrn_detector 'CCD plate'
_diffrn_measured_fraction_theta_full 0.999
_diffrn_measured_fraction_theta_max 0.913
_diffrn_measurement_details
;
List of Runs (angles in degrees, time in seconds):

  # Type    Start    End  Width  t~exp~   \w     \q     \k     \f   Frames
#--------------------------------------------------------------------------
  1  \w    -22.00  71.00   0.50    0.72    --  -18.20  45.00 179.44  186
  2  \w   -107.00 -82.00   0.50    0.72    --  -18.20  45.00 175.45   50
  3  \w    -77.00 -51.00   0.50    0.72    --  -18.20  45.00  60.00   52
  4  \w     17.00  54.00   0.50    0.72    --  -18.20  45.00  60.00   74
  5  \w    -32.00  71.00   0.50    0.72    --  -18.20  45.00   0.00  206
  6  \w   -100.00  71.00   0.50    0.72    --  -18.20  45.00 120.00  342
  7  \w    -56.00  56.00   0.50    0.72    --  -18.20  45.00  30.00  224
  8  \w   -106.00   5.00   0.50    0.72    --  -18.20  45.00 150.00  222
  9  \w     46.00  71.00   0.50    0.72    --  -18.20  45.00 150.00   50
 10  \w     31.00  56.00   0.50    0.72    --  -18.20  45.00  90.00   50
 11  \w   -104.00 -62.00   0.50    0.72    --  -18.20  45.00 179.44   84
;
_diffrn_measurement_device 'four-circle diffractometer'
_diffrn_measurement_device_type 'XtaLAB AFC10 (RCD3): fixed-chi single'
_diffrn_measurement_method '\w scans'
_diffrn_orient_matrix_type 'CrysAlisPro convention (1999,Acta A55,543-557)'
_diffrn_orient_matrix_UB_11 0.0280451000
_diffrn_orient_matrix_UB_12 -0.0485241000
_diffrn_orient_matrix_UB_13 -0.0114264000
_diffrn_orient_matrix_UB_21 -0.0949137000
_diffrn_orient_matrix_UB_22 -0.0308610000
_diffrn_orient_matrix_UB_23 -0.0244274000
_diffrn_orient_matrix_UB_31 0.0123617000
_diffrn_orient_matrix_UB_32 -0.0033200000
_diffrn_orient_matrix_UB_33 -0.0468054000
_diffrn_radiation_monochromator mirror
_diffrn_radiation_probe x-ray
_diffrn_radiation_type MoK\a
_diffrn_radiation_wavelength 0.71073
_diffrn_reflns_av_R_equivalents 0.0278
_diffrn_reflns_av_unetI/netI 0.0290
_diffrn_reflns_Laue_measured_fraction_full 0.999
_diffrn_reflns_Laue_measured_fraction_max 0.913
_diffrn_reflns_limit_h_max 8
_diffrn_reflns_limit_h_min -11
_diffrn_reflns_limit_k_max 19
_diffrn_reflns_limit_k_min -20
_diffrn_reflns_limit_l_max 21
_diffrn_reflns_limit_l_min -21
_diffrn_reflns_number 28213
_diffrn_reflns_point_group_measured_fraction_full 0.999
_diffrn_reflns_point_group_measured_fraction_max 0.913
_diffrn_reflns_theta_full 25.242
_diffrn_reflns_theta_max 31.863
_diffrn_reflns_theta_min 2.745
_diffrn_source 'Rotating-anode X-ray tube'
_diffrn_source_type 'Rigaku (Mo) X-ray Source'
_exptl_absorpt_coefficient_mu 3.073
_exptl_absorpt_correction_T_max 1.00000
_exptl_absorpt_correction_T_min 0.74689
_exptl_absorpt_correction_type multi-scan
_exptl_absorpt_process_details
;
CrysAlisPro 1.171.39.43c (Rigaku Oxford Diffraction, 2018)
Empirical absorption correction using spherical harmonics,
 implemented in SCALE3 ABSPACK scaling algorithm.
;
_exptl_crystal_colour colourless
_exptl_crystal_colour_primary colourless
_exptl_crystal_density_diffrn 2.250
_exptl_crystal_description prism
_exptl_crystal_F_000 906
_exptl_crystal_size_max 0.2
_exptl_crystal_size_mid 0.15
_exptl_crystal_size_min 0.15
_refine_diff_density_max 0.954
_refine_diff_density_min -0.662
_refine_diff_density_rms 0.130
_refine_ls_extinction_method none
_refine_ls_goodness_of_fit_ref 1.135
_refine_ls_hydrogen_treatment undef
_refine_ls_matrix_type full
_refine_ls_number_parameters 406
_refine_ls_number_reflns 8569
_refine_ls_number_restraints 0
_refine_ls_restrained_S_all 1.135
_refine_ls_R_factor_all 0.0329
_refine_ls_R_factor_gt 0.0311
_refine_ls_shift/su_max 0.001
_refine_ls_shift/su_mean 0.000
_refine_ls_structure_factor_coef Fsqd
_refine_ls_weighting_details 'w=1/[\s^2^(Fo^2^)+(0.0259P)^2^+4.4195P] where P=(Fo^2^+2Fc^2^)/3'
_refine_ls_weighting_scheme calc
_refine_ls_wR_factor_gt 0.0843
_refine_ls_wR_factor_ref 0.0851
_reflns_Friedel_coverage 0.000
_reflns_number_gt 8116
_reflns_number_total 8569
_reflns_threshold_expression 'I > 2\s(I)'
_cod_data_source_file d1sc00392e2.cif
_cod_data_source_block exp_2068
_cod_depositor_comments 'Adding full bibliography for 1561009.cif.'
_cod_original_cell_volume 1369.63(6)
_cod_database_code 1561009
_shelx_shelxl_version_number 2017/1
_chemical_oxdiff_formula 'Zn3 P6 O27 N3'
_chemical_oxdiff_usercomment -173dC
_shelx_space_group_comment
;
The symmetry employed for this shelxl refinement is uniquely defined
by the following loop, which should always be used as a source of
symmetry information in preference to the above space-group names.
They are only intended as comments.
;
_shelx_estimated_absorpt_t_max 0.862
_shelx_estimated_absorpt_t_min 0.578
_reflns_odcompleteness_completeness 98.88
_reflns_odcompleteness_iscentric 1
_reflns_odcompleteness_theta 29.97
_olex2_refinement_description
;
;
_olex2_submission_special_instructions 'No special instructions were received'
_oxdiff_exptl_absorpt_empirical_details
;
Empirical correction (ABSPACK) includes:
- Absorption correction using spherical harmonics
- Frame scaling
;
_oxdiff_exptl_absorpt_empirical_full_max 1.215
_oxdiff_exptl_absorpt_empirical_full_min 0.848

loop_
_space_group_symop_operation_xyz
'x, y, z'
'-x, -y, -z'

loop_
_atom_site_label
_atom_site_type_symbol
_atom_site_fract_x
_atom_site_fract_y
_atom_site_fract_z
_atom_site_U_iso_or_equiv
_atom_site_adp_type
_atom_site_occupancy
_atom_site_site_symmetry_order
_atom_site_calc_flag
_atom_site_refinement_flags_posn
_atom_site_refinement_flags_adp
_atom_site_refinement_flags_occupancy
_atom_site_disorder_assembly
_atom_site_disorder_group
Zn01 Zn 0.16490(4) 0.41183(2) 0.26226(2) 0.00564(6) Uani 1 1 d . . . . .
Zn02 Zn -0.58520(4) 0.25562(2) 0.15849(2) 0.00614(6) Uani 1 1 d . . . . .
Zn03 Zn 0.76748(4) 0.36551(2) 0.11171(2) 0.00585(6) Uani 1 1 d . . . . .
P004 P 0.59935(8) 0.52513(5) 0.28821(4) 0.00579(10) Uani 1 1 d . . . . .
P005 P -0.17937(8) 0.22067(5) 0.23293(4) 0.00574(10) Uani 1 1 d . . . . .
P006 P 1.08444(8) 0.60325(5) 0.20363(5) 0.00856(11) Uani 1 1 d . . . . .
P007 P 0.38683(8) 0.31105(5) 0.39038(4) 0.00644(10) Uani 1 1 d . . . . .
P008 P 0.50345(9) 0.12506(5) -0.06259(5) 0.00926(11) Uani 1 1 d . . . . .
P009 P 1.10041(8) 0.28859(5) 0.00837(4) 0.00730(10) Uani 1 1 d . . . . .
O00A O 1.2094(2) 0.32057(14) 0.11490(13) 0.0074(3) Uani 1 1 d . . . . .
O00B O 0.5319(2) 0.23041(13) 0.03485(13) 0.0081(3) Uani 1 1 d . . . . .
O00C O 0.6046(2) 0.41326(13) 0.21250(13) 0.0073(3) Uani 1 1 d . . . . .
O00D O 1.0056(2) 0.49792(13) 0.20407(13) 0.0076(3) Uani 1 1 d . . . . .
O00E O 0.1113(2) 0.49359(15) 0.40208(13) 0.0110(3) Uani 1 1 d . . . . .
O00F O 0.3070(2) 0.30929(13) 0.28935(12) 0.0069(3) Uani 1 1 d . . . . .
O00G O -0.0981(2) 0.30566(13) 0.20376(13) 0.0076(3) Uani 1 1 d . . . . .
O00H O 0.4124(2) 0.52934(13) 0.31347(13) 0.0078(3) Uani 1 1 d . . . . .
O00I O -0.7789(3) 0.10709(14) 0.09790(15) 0.0126(3) Uani 1 1 d . . . . .
O00J O 0.6316(2) 0.43758(15) 0.03371(14) 0.0109(3) Uani 1 1 d . . . . .
O00K O -0.3908(2) 0.19598(14) 0.21490(13) 0.0078(3) Uani 1 1 d . . . . .
O00L O 0.5442(2) 0.41394(15) 0.46100(14) 0.0115(3) Uani 1 1 d . . . . .
O00M O 0.4733(2) 0.21038(14) 0.36495(14) 0.0100(3) Uani 1 1 d . . . . .
O00N O 0.9158(2) 0.31998(16) 0.00243(13) 0.0123(3) Uani 1 1 d . . . . .
O00O O 0.6299(3) 0.60871(15) 0.24620(15) 0.0120(3) Uani 1 1 d . . . . .
O00P O 0.2353(2) 0.29276(14) 0.44138(13) 0.0090(3) Uani 1 1 d . . . . .
O00Q O 0.2989(2) 0.07425(14) -0.12152(14) 0.0113(3) Uani 1 1 d . . . . .
O00R O 0.9490(2) 0.67332(14) 0.20981(13) 0.0091(3) Uani 1 1 d . . . . .
O00S O 1.2338(2) 0.34717(16) -0.03433(14) 0.0122(3) Uani 1 1 d . . . . .
O00T O -0.1148(3) 0.11757(14) 0.17205(16) 0.0137(3) Uani 1 1 d . . . . .
O00U O 0.7650(2) 0.56495(15) 0.38440(13) 0.0113(3) Uani 1 1 d . . . . .
O00V O -0.1040(3) 0.25817(17) 0.34843(14) 0.0143(4) Uani 1 1 d . . . . .
O00W O 1.0473(3) 0.16549(15) -0.06477(14) 0.0146(4) Uani 1 1 d . . . . .
O00X O 1.1503(3) 0.57713(18) 0.10456(17) 0.0185(4) Uani 1 1 d . . . . .
O00Y O 0.5899(3) 0.04563(16) -0.03763(16) 0.0181(4) Uani 1 1 d . . . . .
O00Z O 1.2574(3) 0.67326(15) 0.29740(17) 0.0173(4) Uani 1 1 d . . . . .
O010 O 0.6081(3) 0.15060(18) -0.13473(15) 0.0197(4) Uani 1 1 d . . . . .
N011 N 1.1772(3) 0.9486(2) 0.30353(18) 0.0173(4) Uani 1 1 d . . . . .
N012 N 1.1216(3) 0.88386(18) 0.34111(18) 0.0157(4) Uani 1 1 d . . . . .
N013 N 1.2704(3) 1.04229(19) 0.38221(18) 0.0162(4) Uani 1 1 d . . . . .
C014 C 1.2782(4) 1.0399(2) 0.4724(2) 0.0148(5) Uani 1 1 d . . . . .
C015 C 1.1807(4) 0.9346(2) 0.4452(2) 0.0147(5) Uani 1 1 d . . . . .
C016 C 1.1587(5) 0.8999(3) 0.5182(3) 0.0244(6) Uani 1 1 d . . . . .
C017 C 1.3592(4) 1.1191(3) 0.5740(2) 0.0253(6) Uani 1 1 d . . . . .
C018 C 1.3366(5) 1.0850(3) 0.6454(2) 0.0321(8) Uani 1 1 d . . . . .
C019 C 1.2394(6) 0.9778(3) 0.6177(3) 0.0324(8) Uani 1 1 d . . . . .

loop_
_atom_site_aniso_label
_atom_site_aniso_U_11
_atom_site_aniso_U_22
_atom_site_aniso_U_33
_atom_site_aniso_U_23
_atom_site_aniso_U_13
_atom_site_aniso_U_12
Zn01 0.00413(11) 0.00571(11) 0.00678(12) 0.00299(9) 0.00124(8) 0.00062(8)
Zn02 0.00464(11) 0.00649(11) 0.00710(12) 0.00312(9) 0.00145(9) 0.00132(9)
Zn03 0.00447(11) 0.00589(11) 0.00679(12) 0.00269(9) 0.00177(9) 0.00094(9)
P004 0.0041(2) 0.0053(2) 0.0067(2) 0.00178(19) 0.00179(18) 0.00058(18)
P005 0.0038(2) 0.0061(2) 0.0081(2) 0.0041(2) 0.00179(18) 0.00093(18)
P006 0.0062(2) 0.0076(2) 0.0144(3) 0.0073(2) 0.0033(2) 0.00147(19)
P007 0.0056(2) 0.0080(2) 0.0064(2) 0.0039(2) 0.00150(18) 0.00167(19)
P008 0.0076(2) 0.0088(2) 0.0071(2) 0.0006(2) 0.00160(19) 0.0004(2)
P009 0.0047(2) 0.0103(2) 0.0059(2) 0.0030(2) 0.00097(18) 0.00218(19)
O00A 0.0064(7) 0.0087(7) 0.0066(7) 0.0031(6) 0.0011(5) 0.0026(6)
O00B 0.0085(7) 0.0059(7) 0.0065(7) 0.0006(6) 0.0017(6) 0.0005(6)
O00C 0.0061(7) 0.0055(7) 0.0082(7) 0.0015(6) 0.0027(6) 0.0008(5)
O00D 0.0073(7) 0.0050(7) 0.0100(7) 0.0039(6) 0.0013(6) -0.0002(5)
O00E 0.0092(7) 0.0118(8) 0.0077(7) 0.0016(6) 0.0012(6) 0.0017(6)
O00F 0.0076(7) 0.0070(7) 0.0062(7) 0.0032(6) 0.0018(5) 0.0023(6)
O00G 0.0048(7) 0.0075(7) 0.0110(7) 0.0056(6) 0.0014(6) 0.0002(5)
O00H 0.0045(7) 0.0072(7) 0.0103(7) 0.0030(6) 0.0023(6) 0.0012(5)
O00I 0.0097(8) 0.0077(7) 0.0175(9) 0.0038(7) 0.0043(6) 0.0006(6)
O00J 0.0104(7) 0.0115(8) 0.0133(8) 0.0083(7) 0.0030(6) 0.0022(6)
O00K 0.0038(7) 0.0093(7) 0.0112(7) 0.0057(6) 0.0021(6) 0.0013(6)
O00L 0.0080(7) 0.0118(8) 0.0106(8) 0.0036(6) -0.0001(6) -0.0004(6)
O00M 0.0104(7) 0.0114(8) 0.0135(8) 0.0087(7) 0.0057(6) 0.0059(6)
O00N 0.0063(7) 0.0213(9) 0.0083(7) 0.0053(7) 0.0024(6) 0.0056(6)
O00O 0.0126(8) 0.0113(8) 0.0179(9) 0.0097(7) 0.0085(7) 0.0049(6)
O00P 0.0073(7) 0.0126(8) 0.0070(7) 0.0044(6) 0.0030(6) 0.0018(6)
O00Q 0.0092(7) 0.0084(7) 0.0108(8) 0.0017(6) 0.0000(6) -0.0010(6)
O00R 0.0082(7) 0.0085(7) 0.0111(8) 0.0056(6) 0.0017(6) 0.0020(6)
O00S 0.0089(7) 0.0193(9) 0.0120(8) 0.0101(7) 0.0034(6) 0.0045(7)
O00T 0.0106(8) 0.0065(7) 0.0248(10) 0.0059(7) 0.0095(7) 0.0039(6)
O00U 0.0063(7) 0.0140(8) 0.0080(7) 0.0004(6) 0.0008(6) 0.0034(6)
O00V 0.0070(7) 0.0242(10) 0.0113(8) 0.0099(7) 0.0008(6) -0.0002(7)
O00W 0.0112(8) 0.0112(8) 0.0129(8) -0.0003(7) 0.0009(6) 0.0008(6)
O00X 0.0221(10) 0.0257(10) 0.0242(10) 0.0196(9) 0.0162(8) 0.0153(8)
O00Y 0.0164(9) 0.0120(8) 0.0230(10) 0.0053(8) 0.0038(7) 0.0064(7)
O00Z 0.0092(8) 0.0080(8) 0.0279(11) 0.0067(7) -0.0045(7) -0.0006(6)
O010 0.0149(9) 0.0283(11) 0.0097(8) 0.0069(8) 0.0039(7) -0.0046(8)
N011 0.0197(11) 0.0168(10) 0.0144(10) 0.0063(9) 0.0048(8) 0.0049(9)
N012 0.0159(10) 0.0110(9) 0.0152(10) 0.0032(8) 0.0028(8) 0.0009(8)
N013 0.0187(11) 0.0131(10) 0.0171(11) 0.0079(9) 0.0054(8) 0.0022(8)
C014 0.0135(11) 0.0128(11) 0.0161(12) 0.0061(9) 0.0026(9) 0.0017(9)
C015 0.0145(11) 0.0134(11) 0.0161(12) 0.0073(9) 0.0031(9) 0.0037(9)
C016 0.0272(15) 0.0273(15) 0.0295(16) 0.0207(13) 0.0114(12) 0.0097(12)
C017 0.0197(13) 0.0234(14) 0.0193(14) 0.0016(11) -0.0023(11) 0.0032(11)
C018 0.0305(17) 0.042(2) 0.0137(13) 0.0059(13) -0.0021(12) 0.0135(15)
C019 0.0386(19) 0.047(2) 0.0254(16) 0.0248(16) 0.0115(14) 0.0197(17)

loop_
_atom_type_symbol
_atom_type_description
_atom_type_scat_dispersion_real
_atom_type_scat_dispersion_imag
_atom_type_scat_source
C C 0.0033 0.0016 'International Tables Vol C Tables 4.2.6.8 and 6.1.1.4'
N N 0.0061 0.0033 'International Tables Vol C Tables 4.2.6.8 and 6.1.1.4'
O O 0.0106 0.0060 'International Tables Vol C Tables 4.2.6.8 and 6.1.1.4'
P P 0.1023 0.0942 'International Tables Vol C Tables 4.2.6.8 and 6.1.1.4'
Zn Zn 0.2839 1.4301 'International Tables Vol C Tables 4.2.6.8 and 6.1.1.4'

loop_
_geom_angle_atom_site_label_1
_geom_angle_atom_site_label_2
_geom_angle_atom_site_label_3
_geom_angle
_geom_angle_site_symmetry_1
_geom_angle_site_symmetry_3
_geom_angle_publ_flag
O00A Zn01 O00D 90.60(6) 1_455 1_455 ?
O00E Zn01 O00A 177.31(7) . 1_455 ?
O00E Zn01 O00D 89.62(7) . 1_455 ?
O00E Zn01 O00F 100.35(7) . . ?
O00F Zn01 O00A 79.27(6) . 1_455 ?
O00F Zn01 O00D 169.34(6) . 1_455 ?
O00G Zn01 O00A 85.91(7) . 1_455 ?
O00G Zn01 O00D 79.28(6) . 1_455 ?
O00G Zn01 O00E 91.50(7) . . ?
O00G Zn01 O00F 96.53(7) . . ?
O00H Zn01 O00A 93.83(7) . 1_455 ?
O00H Zn01 O00D 93.41(6) . 1_455 ?
O00H Zn01 O00E 88.83(7) . . ?
O00H Zn01 O00F 90.60(7) . . ?
O00H Zn01 O00G 172.68(7) . . ?
O00A Zn02 O00B 95.36(7) 1_355 1_455 ?
O00A Zn02 O00C 85.46(6) 1_355 1_455 ?
O00A Zn02 O00F 79.61(6) 1_355 1_455 ?
O00B Zn02 O00C 78.35(6) 1_455 1_455 ?
O00B Zn02 O00F 170.30(6) 1_455 1_455 ?
O00F Zn02 O00C 92.89(6) 1_455 1_455 ?
O00I Zn02 O00A 90.54(7) . 1_355 ?
O00I Zn02 O00B 99.69(7) . 1_455 ?
O00I Zn02 O00C 175.35(7) . 1_455 ?
O00I Zn02 O00F 88.72(7) . 1_455 ?
O00K Zn02 O00A 174.18(7) . 1_355 ?
O00K Zn02 O00B 90.40(7) . 1_455 ?
O00K Zn02 O00C 94.92(7) . 1_455 ?
O00K Zn02 O00F 94.56(7) . 1_455 ?
O00K Zn02 O00I 89.29(7) . . ?
O00B Zn03 O00D 173.17(7) . . ?
O00B Zn03 O00G 94.90(7) . 1_655 ?
O00B Zn03 O00J 87.54(7) . . ?
O00C Zn03 O00B 80.73(7) . . ?
O00C Zn03 O00D 95.29(7) . . ?
O00C Zn03 O00G 87.30(7) . 1_655 ?
O00C Zn03 O00J 87.98(7) . . ?
O00C Zn03 O00N 175.26(7) . . ?
O00D Zn03 O00G 79.30(6) . 1_655 ?
O00J Zn03 O00D 97.91(7) . . ?
O00J Zn03 O00G 174.27(7) . 1_655 ?
O00N Zn03 O00B 97.80(7) . . ?
O00N Zn03 O00D 86.60(7) . . ?
O00N Zn03 O00G 97.33(7) . 1_655 ?
O00N Zn03 O00J 87.45(7) . . ?
O00C P004 O00O 112.10(10) . . ?
O00C P004 O00U 106.99(10) . . ?
O00H P004 O00C 113.89(10) . . ?
O00H P004 O00O 103.51(10) . . ?
O00H P004 O00U 112.49(10) . . ?
O00U P004 O00O 107.78(11) . . ?
O00G P005 O00T 106.74(10) . . ?
O00G P005 O00V 112.02(10) . . ?
O00K P005 O00G 113.59(10) . . ?
O00K P005 O00T 112.02(10) . . ?
O00K P005 O00V 104.29(10) . . ?
O00V P005 O00T 108.15(11) . . ?
O00D P006 O00R 114.94(10) . . ?
O00D P006 O00X 108.92(11) . . ?
O00D P006 O00Z 109.15(10) . . ?
O00R P006 O00X 108.42(11) . . ?
O00R P006 O00Z 106.52(10) . . ?
O00Z P006 O00X 108.73(12) . . ?
O00F P007 O00M 107.28(10) . . ?
O00L P007 O00F 111.34(10) . . ?
O00L P007 O00M 107.94(10) . . ?
O00P P007 O00F 112.47(10) . . ?
O00P P007 O00L 112.37(10) . . ?
O00P P007 O00M 105.00(10) . . ?
O00B P008 O00Y 110.08(11) . . ?
O00B P008 O010 109.06(11) . . ?
O00Q P008 O00B 112.28(10) . . ?
O00Q P008 O00Y 111.52(11) . . ?
O00Q P008 O010 106.21(11) . . ?
O00Y P008 O010 107.48(13) . . ?
O00A P009 O00N 114.24(10) . . ?
O00A P009 O00S 106.04(10) . . ?
O00A P009 O00W 114.02(11) . . ?
O00N P009 O00S 109.72(11) . . ?
O00N P009 O00W 105.04(11) . . ?
O00W P009 O00S 107.63(11) . . ?
Zn02 O00A Zn01 98.05(7) 1_755 1_655 ?
P009 O00A Zn01 132.67(10) . 1_655 ?
P009 O00A Zn02 127.87(10) . 1_755 ?
Zn03 O00B Zn02 97.90(7) . 1_655 ?
P008 O00B Zn02 128.74(10) . 1_655 ?
P008 O00B Zn03 128.77(10) . . ?
Zn03 O00C Zn02 97.45(7) . 1_655 ?
P004 O00C Zn02 130.85(10) . 1_655 ?
P004 O00C Zn03 131.03(10) . . ?
Zn03 O00D Zn01 96.85(7) . 1_655 ?
P006 O00D Zn01 126.23(10) . 1_655 ?
P006 O00D Zn03 133.26(10) . . ?
Zn01 O00F Zn02 98.72(7) . 1_655 ?
P007 O00F Zn01 129.24(10) . . ?
P007 O00F Zn02 126.90(10) . 1_655 ?
Zn01 O00G Zn03 100.45(7) . 1_455 ?
P005 O00G Zn01 128.67(10) . . ?
P005 O00G Zn03 130.21(10) . 1_455 ?
P004 O00H Zn01 131.66(10) . . ?
P005 O00K Zn02 131.79(10) . . ?
P009 O00N Zn03 128.66(11) . . ?
N013 N011 N012 105.9(2) . . ?
N011 N012 C015 112.1(2) . . ?
N011 N013 C014 112.2(2) . . ?
N013 C014 C015 105.0(2) . . ?
N013 C014 C017 132.4(3) . . ?
C015 C014 C017 122.6(3) . . ?
N012 C015 C014 104.8(2) . . ?
N012 C015 C016 133.1(3) . . ?
C014 C015 C016 122.1(3) . . ?
C019 C016 C015 115.0(3) . . ?
C018 C017 C014 115.2(3) . . ?
C017 C018 C019 122.2(3) . . ?
C016 C019 C018 122.9(3) . . ?

loop_
_geom_bond_atom_site_label_1
_geom_bond_atom_site_label_2
_geom_bond_distance
_geom_bond_site_symmetry_2
_geom_bond_publ_flag
Zn01 O00A 2.1513(17) 1_455 ?
Zn01 O00D 2.1767(17) 1_455 ?
Zn01 O00E 2.0670(18) . ?
Zn01 O00F 2.0700(16) . ?
Zn01 O00G 2.0523(16) . ?
Zn01 O00H 2.0468(16) . ?
Zn02 O00A 2.0732(17) 1_355 ?
Zn02 O00B 2.1053(17) 1_455 ?
Zn02 O00C 2.1581(16) 1_455 ?
Zn02 O00F 2.1333(17) 1_455 ?
Zn02 O00I 2.0616(18) . ?
Zn02 O00K 2.0429(17) . ?
Zn03 O00B 2.0989(17) . ?
Zn03 O00C 2.0597(17) . ?
Zn03 O00D 2.1103(16) . ?
Zn03 O00G 2.1203(17) 1_655 ?
Zn03 O00J 2.1082(18) . ?
Zn03 O00N 2.0687(18) . ?
P004 O00C 1.5132(17) . ?
P004 O00H 1.5112(17) . ?
P004 O00O 1.5666(19) . ?
P004 O00U 1.5601(18) . ?
P005 O00G 1.5193(17) . ?
P005 O00K 1.5129(17) . ?
P005 O00T 1.5590(19) . ?
P005 O00V 1.5548(19) . ?
P006 O00D 1.5120(17) . ?
P006 O00R 1.5174(18) . ?
P006 O00X 1.561(2) . ?
P006 O00Z 1.557(2) . ?
P007 O00F 1.5310(17) . ?
P007 O00L 1.5247(19) . ?
P007 O00M 1.5848(18) . ?
P007 O00P 1.5162(18) . ?
P008 O00B 1.5273(17) . ?
P008 O00Q 1.5122(18) . ?
P008 O00Y 1.533(2) . ?
P008 O010 1.565(2) . ?
P009 O00A 1.5081(17) . ?
P009 O00N 1.5191(18) . ?
P009 O00S 1.5778(19) . ?
P009 O00W 1.5431(19) . ?
N011 N012 1.315(3) . ?
N011 N013 1.311(3) . ?
N012 C015 1.369(4) . ?
N013 C014 1.367(4) . ?
C014 C015 1.392(4) . ?
C014 C017 1.401(4) . ?
C015 C016 1.405(4) . ?
C016 C019 1.375(5) . ?
C017 C018 1.378(5) . ?
C018 C019 1.411(6) . ?
